data_2017730
loop_
_publ_author_name
'Robertson, Karen A.'
'Harrison, William T. A.'

_publ_section_title
;
 Poly[(\m~6~-<i>rac</i>-<i>cis</i>-cyclohexane-1,2-dicarboxylato)strontium]
;
_journal_coeditor_code SU3046
_journal_issue 7
_journal_name_full 'Acta Crystallographica Section C'
_journal_page_first m194
_journal_page_last m196
_journal_paper_doi 10.1107/S0108270110021165
_journal_volume 66
_journal_year 2010
_chemical_formula_iupac '[Sr (C8 H10 O4)]'
_chemical_formula_moiety 'C8 H10 O4 Sr'
_chemical_formula_sum 'C8 H10 O4 Sr'
_chemical_formula_weight 257.78
_chemical_name_systematic
;
Poly[(\m~6~-<i>rac</i>-<i>cis</i>-cyclohexane-1,2-dicarboxylato)strontium]
;
_space_group_IT_number 14
_symmetry_cell_setting monoclinic
_symmetry_space_group_name_Hall '-P 2ybc'
_symmetry_space_group_name_H-M 'P 1 21/c 1'
_atom_sites_solution_hydrogens geom
_atom_sites_solution_primary direct
_atom_sites_solution_secondary difmap
_audit_creation_method SHELXL-97
_cell_angle_alpha 90.00
_cell_angle_beta 107.555(2)
_cell_angle_gamma 90.00
_cell_formula_units_Z 4
_cell_length_a 13.3937(4)
_cell_length_b 7.0389(2)
_cell_length_c 9.9710(2)
_cell_measurement_reflns_used 2134
_cell_measurement_temperature 120(2)
_cell_measurement_theta_max 27.48
_cell_measurement_theta_min 2.91
_cell_volume 896.26(4)
_computing_cell_refinement 'SCALEPACK (Otwinowski & Minor, 1997)'
_computing_data_collection 'COLLECT (Nonius, 1998)'
_computing_data_reduction
;
DENZO (Otwinowski & Minor, 1997) and SCALEPACK, EVALCCD (Duisenberg
<i>et al.</i>,  2003) and SORTAV (Blessing, 1995)
;
_computing_molecular_graphics 'ORTEP3 (Farrugia, 1997)'
_computing_publication_material 'SHELXL97 (Sheldrick, 2008)'
_computing_structure_refinement 'SHELXL97 (Sheldrick, 2008)'
_computing_structure_solution 'SHELXS97 (Sheldrick, 2008)'
_diffrn_ambient_temperature 120(2)
_diffrn_measured_fraction_theta_full 0.996
_diffrn_measured_fraction_theta_max 0.996
_diffrn_measurement_device_type 'Nonius KappaCCD'
_diffrn_measurement_method '\w and \f'
_diffrn_radiation_monochromator graphite
_diffrn_radiation_source 'fine-focus sealed tube'
_diffrn_radiation_type MoK\a
_diffrn_radiation_wavelength 0.71073
_diffrn_reflns_av_R_equivalents 0.0000
_diffrn_reflns_av_sigmaI/netI 0.0144
_diffrn_reflns_limit_h_max 17
_diffrn_reflns_limit_h_min 0
_diffrn_reflns_limit_k_max 0
_diffrn_reflns_limit_k_min -9
_diffrn_reflns_limit_l_max 12
_diffrn_reflns_limit_l_min -12
_diffrn_reflns_number 2054
_diffrn_reflns_theta_full 27.49
_diffrn_reflns_theta_max 27.49
_diffrn_reflns_theta_min 3.30
_diffrn_standards_decay_% 0
_exptl_absorpt_coefficient_mu 5.993
_exptl_absorpt_correction_T_max 0.841
_exptl_absorpt_correction_T_min 0.173
_exptl_absorpt_correction_type multi-scan
_exptl_absorpt_process_details '(TWINABS; Bruker, 2003)'
_exptl_crystal_colour colourless
_exptl_crystal_density_diffrn 1.910
_exptl_crystal_density_method 'not measured'
_exptl_crystal_description blade
_exptl_crystal_F_000 512
_exptl_crystal_size_max 0.45
_exptl_crystal_size_mid 0.10
_exptl_crystal_size_min 0.03
_refine_diff_density_max 1.259
_refine_diff_density_min -2.285
_refine_ls_extinction_coef 0.017(4)
_refine_ls_extinction_expression Fc^*^=kFc[1+0.001xFc^2^\l^3^/sin(2\q)]^-1/4^
_refine_ls_extinction_method 'SHELXL97 (Sheldrick, 2008)'
_refine_ls_goodness_of_fit_ref 1.069
_refine_ls_hydrogen_treatment constr
_refine_ls_matrix_type full
_refine_ls_number_parameters 119
_refine_ls_number_reflns 2054
_refine_ls_number_restraints 0
_refine_ls_restrained_S_all 1.069
_refine_ls_R_factor_all 0.0641
_refine_ls_R_factor_gt 0.0566
_refine_ls_shift/su_max 0.001
_refine_ls_shift/su_mean 0.000
_refine_ls_structure_factor_coef Fsqd
_refine_ls_weighting_details 'calc w=1/[\s^2^(Fo^2^)+(0.0964P)^2^+6.9207P] where P=(Fo^2^+2Fc^2^)/3'
_refine_ls_weighting_scheme calc
_refine_ls_wR_factor_gt 0.1529
_refine_ls_wR_factor_ref 0.1617
_reflns_number_gt 1856
_reflns_number_total 2054
_reflns_threshold_expression I>2\s(I)
_cod_data_source_file su3046.cif
_cod_data_source_block I
_cod_original_sg_symbol_H-M 'P 21/c'
_cod_database_code 2017730
_cod_database_fobs_code 2017730

loop_
_symmetry_equiv_pos_as_xyz
'x, y, z'
'-x, y+1/2, -z+1/2'
'-x, -y, -z'
'x, -y-1/2, z-1/2'

loop_
_atom_site_type_symbol
_atom_site_label
_atom_site_fract_x
_atom_site_fract_y
_atom_site_fract_z
_atom_site_U_iso_or_equiv
_atom_site_adp_type
_atom_site_calc_flag
_atom_site_refinement_flags
_atom_site_occupancy
_atom_site_disorder_assembly
_atom_site_disorder_group
Sr Sr1 0.51212(4) 0.50850(7) 0.31083(6) 0.0089(3) Uani d . 1 . .
C C1 0.2672(5) 0.1440(9) 0.4152(7) 0.0116(13) Uani d . 1 . .
H H1 0.2840 0.1571 0.5195 0.014 Uiso calc R 1 . .
C C2 0.2706(5) -0.0700(10) 0.3831(7) 0.0123(13) Uani d . 1 . .
H H2 0.2248 -0.1339 0.4323 0.015 Uiso calc R 1 . .
C C3 0.2256(6) -0.1219(10) 0.2281(7) 0.0157(14) Uani d . 1 . .
H H3A 0.2238 -0.2619 0.2176 0.019 Uiso calc R 1 . .
H H3B 0.2709 -0.0697 0.1749 0.019 Uiso calc R 1 . .
C C4 0.1147(5) -0.0421(12) 0.1684(8) 0.0205(15) Uani d . 1 . .
H H4A 0.0887 -0.0686 0.0662 0.025 Uiso calc R 1 . .
H H4B 0.0676 -0.1070 0.2137 0.025 Uiso calc R 1 . .
C C5 0.1114(6) 0.1702(11) 0.1925(8) 0.0193(15) Uani d . 1 . .
H H5A 0.0384 0.2160 0.1548 0.023 Uiso calc R 1 . .
H H5B 0.1542 0.2363 0.1414 0.023 Uiso calc R 1 . .
C C6 0.1533(5) 0.2172(10) 0.3492(7) 0.0160(14) Uani d . 1 . .
H H6A 0.1072 0.1586 0.3989 0.019 Uiso calc R 1 . .
H H6B 0.1517 0.3565 0.3619 0.019 Uiso calc R 1 . .
C C7 0.3426(5) 0.2733(9) 0.3694(7) 0.0107(12) Uani d . 1 . .
C C8 0.3817(5) -0.1491(9) 0.4510(7) 0.0086(12) Uani d . 1 . .
O O1 0.3679(3) 0.2369(6) 0.2596(5) 0.0118(9) Uani d . 1 . .
O O2 0.3750(4) 0.4198(7) 0.4420(5) 0.0129(9) Uani d . 1 . .
O O3 0.4409(4) -0.1796(7) 0.3749(5) 0.0131(10) Uani d . 1 . .
O O4 0.4093(3) -0.1808(7) 0.5823(5) 0.0116(9) Uani d . 1 . .

loop_
_atom_site_aniso_label
_atom_site_aniso_U_11
_atom_site_aniso_U_22
_atom_site_aniso_U_33
_atom_site_aniso_U_12
_atom_site_aniso_U_13
_atom_site_aniso_U_23
Sr1 0.0076(3) 0.0091(3) 0.0094(3) -0.00002(18) 0.0014(3) 0.0003(2)
C1 0.009(3) 0.016(3) 0.009(3) 0.001(2) 0.001(2) 0.001(2)
C2 0.010(3) 0.015(3) 0.009(3) -0.002(3) -0.001(2) 0.000(2)
C3 0.018(3) 0.015(3) 0.013(3) -0.005(3) 0.004(3) -0.001(3)
C4 0.006(3) 0.030(4) 0.020(4) -0.002(3) -0.003(3) -0.005(3)
C5 0.009(3) 0.025(4) 0.019(3) 0.005(3) -0.002(3) 0.003(3)
C6 0.006(3) 0.022(4) 0.017(3) 0.004(3) 0.000(2) -0.003(3)
C7 0.005(3) 0.011(3) 0.013(3) 0.006(2) -0.001(2) 0.000(2)
C8 0.008(3) 0.009(3) 0.008(3) -0.003(2) 0.001(2) 0.000(2)
O1 0.0068(19) 0.015(2) 0.012(2) 0.0023(17) 0.0006(17) 0.0004(19)
O2 0.014(2) 0.012(2) 0.012(2) 0.0000(19) 0.0027(18) 0.0007(17)
O3 0.011(2) 0.013(2) 0.015(2) 0.0014(17) 0.0022(18) 0.0023(18)
O4 0.007(2) 0.013(2) 0.012(2) 0.0011(16) -0.0005(17) -0.0004(17)

loop_
_atom_type_symbol
_atom_type_description
_atom_type_scat_dispersion_real
_atom_type_scat_dispersion_imag
_atom_type_scat_source
C C 0.0033 0.0016 'International Tables Vol C Tables 4.2.6.8 and 6.1.1.4'
H H 0.0000 0.0000 'International Tables Vol C Tables 4.2.6.8 and 6.1.1.4'
O O 0.0106 0.0060 'International Tables Vol C Tables 4.2.6.8 and 6.1.1.4'
Sr Sr -1.5307 3.2498 'International Tables Vol C Tables 4.2.6.8 and 6.1.1.4'

loop_
_geom_angle_atom_site_label_1
_geom_angle_atom_site_label_2
_geom_angle_atom_site_label_3
_geom_angle_site_symmetry_1
_geom_angle_site_symmetry_3
_geom_angle
_geom_angle_publ_flag
O3 Sr1 O1 2_655 2_655 78.92(15) ?
O3 Sr1 O2 2_655 3_666 128.14(15) ?
O1 Sr1 O2 2_655 3_666 84.26(15) ?
O3 Sr1 O3 2_655 1_565 146.71(13) ?
O1 Sr1 O3 2_655 1_565 80.70(15) ?
O2 Sr1 O3 3_666 1_565 75.07(15) ?
O3 Sr1 O4 2_655 4_565 77.40(15) ?
O1 Sr1 O4 2_655 4_565 70.71(14) ?
O2 Sr1 O4 3_666 4_565 140.45(15) ?
O3 Sr1 O4 1_565 4_565 71.13(15) ?
O3 Sr1 O4 2_655 3_656 71.12(15) ?
O1 Sr1 O4 2_655 3_656 117.56(14) ?
O2 Sr1 O4 3_666 3_656 74.36(15) ?
O3 Sr1 O4 1_565 3_656 142.13(15) ?
O4 Sr1 O4 4_565 3_656 144.39(14) ?
O3 Sr1 O2 2_655 . 127.62(15) ?
O1 Sr1 O2 2_655 . 152.86(15) ?
O2 Sr1 O2 3_666 . 82.18(16) ?
O3 Sr1 O2 1_565 . 73.14(15) ?
O4 Sr1 O2 4_565 . 106.48(15) ?
O4 Sr1 O2 3_656 . 81.04(15) ?
O3 Sr1 O1 2_655 . 78.90(15) ?
O1 Sr1 O1 2_655 . 153.43(5) ?
O2 Sr1 O1 3_666 . 121.24(15) ?
O3 Sr1 O1 1_565 . 111.26(14) ?
O4 Sr1 O1 4_565 . 90.27(14) ?
O4 Sr1 O1 3_656 . 67.97(13) ?
O2 Sr1 O1 . . 49.35(14) ?
Sr1 Sr1 Sr1 2_645 2_655 143.59(4) ?
Sr1 Sr1 Sr1 2_645 3_666 105.31(2) ?
Sr1 Sr1 Sr1 2_655 3_666 108.81(2) ?
C7 C1 C2 . . 117.1(6) ?
C7 C1 C6 . . 109.2(5) ?
C2 C1 C6 . . 108.8(5) ?
C7 C1 H1 . . 107.1 ?
C2 C1 H1 . . 107.1 ?
C6 C1 H1 . . 107.1 ?
C3 C2 C8 . . 113.2(6) ?
C3 C2 C1 . . 114.6(6) ?
C8 C2 C1 . . 110.3(5) ?
C3 C2 H2 . . 106.0 ?
C8 C2 H2 . . 106.0 ?
C1 C2 H2 . . 106.0 ?
C2 C3 C4 . . 110.3(6) ?
C2 C3 H3A . . 109.6 ?
C4 C3 H3A . . 109.6 ?
C2 C3 H3B . . 109.6 ?
C4 C3 H3B . . 109.6 ?
H3A C3 H3B . . 108.1 ?
C5 C4 C3 . . 111.8(6) ?
C5 C4 H4A . . 109.3 ?
C3 C4 H4A . . 109.3 ?
C5 C4 H4B . . 109.3 ?
C3 C4 H4B . . 109.3 ?
H4A C4 H4B . . 107.9 ?
C4 C5 C6 . . 110.8(6) ?
C4 C5 H5A . . 109.5 ?
C6 C5 H5A . . 109.5 ?
C4 C5 H5B . . 109.5 ?
C6 C5 H5B . . 109.5 ?
H5A C5 H5B . . 108.1 ?
C5 C6 C1 . . 111.8(6) ?
C5 C6 H6A . . 109.3 ?
C1 C6 H6A . . 109.3 ?
C5 C6 H6B . . 109.3 ?
C1 C6 H6B . . 109.3 ?
H6A C6 H6B . . 107.9 ?
O2 C7 O1 . . 121.8(6) ?
O2 C7 C1 . . 117.4(6) ?
O1 C7 C1 . . 120.8(6) ?
O2 C7 Sr1 . . 60.7(3) ?
O1 C7 Sr1 . . 61.9(3) ?
C1 C7 Sr1 . . 172.8(4) ?
O4 C8 O3 . . 123.2(6) ?
O4 C8 C2 . . 117.3(6) ?
O3 C8 C2 . . 119.5(5) ?
C7 O1 Sr1 . 2_645 136.9(4) ?
C7 O1 Sr1 . . 93.2(4) ?
Sr1 O1 Sr1 2_645 . 91.43(14) ?
C7 O2 Sr1 . 3_666 136.6(4) ?
C7 O2 Sr1 . . 94.6(4) ?
Sr1 O2 Sr1 3_666 . 97.82(16) ?
C8 O3 Sr1 . 2_645 133.9(4) ?
C8 O3 Sr1 . 1_545 130.0(4) ?
Sr1 O3 Sr1 2_645 1_545 94.22(16) ?
C8 O4 Sr1 . 4_566 137.7(4) ?
C8 O4 Sr1 . 3_656 122.0(4) ?
Sr1 O4 Sr1 4_566 3_656 90.71(14) ?

loop_
_geom_bond_atom_site_label_1
_geom_bond_atom_site_label_2
_geom_bond_site_symmetry_2
_geom_bond_distance
_geom_bond_publ_flag
Sr1 O3 2_655 2.506(5) y
Sr1 O1 2_655 2.518(4) y
Sr1 O2 3_666 2.523(5) y
Sr1 O3 1_565 2.550(5) y
Sr1 O4 4_565 2.582(4) y
Sr1 O4 3_656 2.625(5) y
Sr1 O2 . 2.631(5) y
Sr1 O1 . 2.656(4) y
Sr1 Sr1 2_645 3.7049(4) ?
Sr1 Sr1 2_655 3.7049(4) ?
Sr1 Sr1 3_666 3.8846(12) ?
C1 C7 . 1.529(9) ?
C1 C2 . 1.544(9) ?
C1 C6 . 1.555(9) ?
C1 H1 . 1.0000 ?
C2 C3 . 1.524(9) ?
C2 C8 . 1.541(9) ?
C2 H2 . 1.0000 ?
C3 C4 . 1.530(10) ?
C3 H3A . 0.9900 ?
C3 H3B . 0.9900 ?
C4 C5 . 1.516(11) ?
C4 H4A . 0.9900 ?
C4 H4B . 0.9900 ?
C5 C6 . 1.529(9) ?
C5 H5A . 0.9900 ?
C5 H5B . 0.9900 ?
C6 H6A . 0.9900 ?
C6 H6B . 0.9900 ?
C7 O2 . 1.260(8) y
C7 O1 . 1.266(8) y
C8 O4 . 1.268(8) y
C8 O3 . 1.270(8) y
O1 Sr1 2_645 2.518(4) ?
O2 Sr1 3_666 2.523(5) ?
O3 Sr1 2_645 2.506(5) ?
O3 Sr1 1_545 2.550(5) ?
O4 Sr1 4_566 2.582(4) ?
O4 Sr1 3_656 2.625(5) ?

loop_
_geom_torsion_atom_site_label_1
_geom_torsion_atom_site_label_2
_geom_torsion_atom_site_label_3
_geom_torsion_atom_site_label_4
_geom_torsion_site_symmetry_1
_geom_torsion_site_symmetry_2
_geom_torsion_site_symmetry_3
_geom_torsion_site_symmetry_4
_geom_torsion
_geom_torsion_publ_flag
C7 C1 C2 C3 . . . . -71.7(7) ?
C6 C1 C2 C3 . . . . 52.7(8) ?
C7 C1 C2 C8 . . . . 57.5(7) ?
C6 C1 C2 C8 . . . . -178.2(5) ?
C8 C2 C3 C4 . . . . 179.0(6) ?
C1 C2 C3 C4 . . . . -53.4(8) ?
C2 C3 C4 C5 . . . . 54.6(8) ?
C3 C4 C5 C6 . . . . -57.7(9) ?
C4 C5 C6 C1 . . . . 57.8(8) ?
C7 C1 C6 C5 . . . . 75.0(7) ?
C2 C1 C6 C5 . . . . -53.9(7) ?
C2 C1 C7 O2 . . . . -149.6(6) ?
C6 C1 C7 O2 . . . . 86.2(7) ?
C2 C1 C7 O1 . . . . 33.0(8) ?
C6 C1 C7 O1 . . . . -91.2(7) ?
C3 C2 C8 O4 . . . . -152.9(6) ?
C1 C2 C8 O4 . . . . 77.2(7) ?
C3 C2 C8 O3 . . . . 27.1(8) ?
C1 C2 C8 O3 . . . . -102.8(6) ?
O2 C7 O1 Sr1 . . . 2_645 106.0(7) ?
C1 C7 O1 Sr1 . . . 2_645 -76.7(7) ?
O2 C7 O1 Sr1 . . . . 10.4(6) ?
C1 C7 O1 Sr1 . . . . -172.3(5) ?
O3 Sr1 O1 C7 2_655 . . . 165.6(4) ?
O1 Sr1 O1 C7 2_655 . . . -160.5(4) ?
O2 Sr1 O1 C7 3_666 . . . 37.5(4) ?
O3 Sr1 O1 C7 1_565 . . . -47.5(4) ?
O4 Sr1 O1 C7 4_565 . . . -117.3(3) ?
O4 Sr1 O1 C7 3_656 . . . 91.7(3) ?
O2 Sr1 O1 C7 . . . . -5.6(3) ?
O3 Sr1 O1 Sr1 2_655 . . 2_645 28.51(14) ?
O1 Sr1 O1 Sr1 2_655 . . 2_645 62.4(3) ?
O2 Sr1 O1 Sr1 3_666 . . 2_645 -99.59(17) ?
O3 Sr1 O1 Sr1 1_565 . . 2_645 175.42(14) ?
O4 Sr1 O1 Sr1 4_565 . . 2_645 105.62(15) ?
O4 Sr1 O1 Sr1 3_656 . . 2_645 -45.44(13) ?
O2 Sr1 O1 Sr1 . . . 2_645 -142.7(2) ?
C7 Sr1 O1 Sr1 . . . 2_645 -137.1(4) ?
O1 C7 O2 Sr1 . . . 3_666 -117.0(6) ?
C1 C7 O2 Sr1 . . . 3_666 65.6(8) ?
O1 C7 O2 Sr1 . . . . -10.5(6) ?
C1 C7 O2 Sr1 . . . . 172.1(5) ?
O3 Sr1 O2 C7 2_655 . . . -5.3(4) ?
O1 Sr1 O2 C7 2_655 . . . 161.0(3) ?
O2 Sr1 O2 C7 3_666 . . . -138.3(4) ?
O3 Sr1 O2 C7 1_565 . . . 145.0(4) ?
O4 Sr1 O2 C7 4_565 . . . 81.3(4) ?
O4 Sr1 O2 C7 3_656 . . . -63.0(4) ?
O1 Sr1 O2 C7 . . . . 5.6(3) ?
O3 Sr1 O2 Sr1 2_655 . . 3_666 132.94(16) ?
O1 Sr1 O2 Sr1 2_655 . . 3_666 -60.7(4) ?
O2 Sr1 O2 Sr1 3_666 . . 3_666 0.0 ?
O3 Sr1 O2 Sr1 1_565 . . 3_666 -76.69(16) ?
O4 Sr1 O2 Sr1 4_565 . . 3_666 -140.45(15) ?
O4 Sr1 O2 Sr1 3_656 . . 3_666 75.29(16) ?
O1 Sr1 O2 Sr1 . . . 3_666 143.9(2) ?
C7 Sr1 O2 Sr1 . . . 3_666 138.3(4) ?
O4 C8 O3 Sr1 . . . 2_645 -133.7(5) ?
C2 C8 O3 Sr1 . . . 2_645 46.4(8) ?
O4 C8 O3 Sr1 . . . 1_545 66.2(8) ?
C2 C8 O3 Sr1 . . . 1_545 -113.8(6) ?
O3 C8 O4 Sr1 . . . 4_566 83.7(8) ?
C2 C8 O4 Sr1 . . . 4_566 -96.3(7) ?
O3 C8 O4 Sr1 . . . 3_656 -51.5(8) ?
C2 C8 O4 Sr1 . . . 3_656 128.5(5) ?
